data_4329773
loop_
_publ_author_name
'Hani El Moll'
'Wei Zhu'
'Eric Oldfield'
'L. Marleny Rodriguez-Albelo'
'Pierre Mialane'
'J\'er\^ome Marrot'
'Neus Vila'
'Israel Martyr Mbomekall\'e'
'Eric Rivi\`ere'
'Carole Duboc'
'Anne Dolbecq'

_publ_contact_author
;
      Dr A. Dolbecq
      Institut Lavoisier, ILV, UMR CNRS 8180
      Universit\'e de Versailles Saint-Quentin-en-Yvelines
      45 Avenue des Etats Unis
      78035 Versailles cedex
      France
;
_publ_contact_author_email dolbecq@chimie.uvsq.fr
_publ_contact_author_fax '(33) 1 39 25 43 81'
_publ_contact_author_phone '(33) 1 39 25 43 83'
_publ_section_title
;
 Polyoxometalates Functionalized by Bisphosphonate Ligands: Synthesis,
 Structural, Magnetic, and Spectroscopic Characterizations and Activity on
 Tumor Cell Lines
;
_journal_name_full 'Inorganic Chemistry'
_journal_page_first 7921
_journal_page_last 7931
_journal_paper_doi 10.1021/ic3010079
_journal_volume 51
_journal_year 2012
_chemical_formula_sum 'C15 H47 N6 Na3 O37 P6 V3'
_chemical_formula_weight 1311.20
_chemical_name_systematic
;
 ?
;
_space_group_IT_number 14
_symmetry_cell_setting monoclinic
_symmetry_space_group_name_Hall '-P 2ybc'
_symmetry_space_group_name_H-M 'P 1 21/c 1'
_atom_sites_solution_hydrogens geom
_atom_sites_solution_primary direct
_atom_sites_solution_secondary difmap
_audit_creation_method SHELXL-97
_cell_angle_alpha 90.00
_cell_angle_beta 104.256(6)
_cell_angle_gamma 90.00
_cell_formula_units_Z 4
_cell_length_a 15.235(4)
_cell_length_b 12.776(3)
_cell_length_c 25.589(6)
_cell_measurement_reflns_used 6200
_cell_measurement_temperature 293(2)
_cell_measurement_theta_max 23
_cell_measurement_theta_min 1.64
_cell_volume 4827(2)
_computing_cell_refinement 'BRUKER SMART'
_computing_data_collection 'BRUKER SMART'
_computing_data_reduction 'BRUKER SAINT'
_computing_structure_refinement 'SHELXL-97 (Sheldrick, 2008)'
_computing_structure_solution 'SHELXS-97 (Sheldrick, 1997)'
_diffrn_ambient_temperature 293(2)
_diffrn_measured_fraction_theta_full 0.942
_diffrn_measured_fraction_theta_max 0.942
_diffrn_measurement_device_type 'CCDC area detector'
_diffrn_measurement_method 'phi and omega scans'
_diffrn_radiation_monochromator graphite
_diffrn_radiation_source 'fine-focus sealed tube'
_diffrn_radiation_type MoK\a
_diffrn_radiation_wavelength 0.71073
_diffrn_reflns_av_R_equivalents 0.0467
_diffrn_reflns_av_sigmaI/netI 0.0990
_diffrn_reflns_limit_h_max 16
_diffrn_reflns_limit_h_min -8
_diffrn_reflns_limit_k_max 14
_diffrn_reflns_limit_k_min -11
_diffrn_reflns_limit_l_max 27
_diffrn_reflns_limit_l_min -26
_diffrn_reflns_number 10203
_diffrn_reflns_theta_full 23.00
_diffrn_reflns_theta_max 23.00
_diffrn_reflns_theta_min 1.64
_exptl_absorpt_coefficient_mu 0.906
_exptl_absorpt_correction_T_max 0.9821
_exptl_absorpt_correction_T_min 0.9149
_exptl_absorpt_correction_type multi-scan
_exptl_crystal_colour blue
_exptl_crystal_density_diffrn 1.804
_exptl_crystal_description platelet
_exptl_crystal_F_000 2668
_exptl_crystal_size_max 0.10
_exptl_crystal_size_mid 0.10
_exptl_crystal_size_min 0.02
_refine_diff_density_max 2.224
_refine_diff_density_min -1.327
_refine_diff_density_rms 0.164
_refine_ls_extinction_method none
_refine_ls_goodness_of_fit_ref 1.019
_refine_ls_hydrogen_treatment constr
_refine_ls_matrix_type full
_refine_ls_number_parameters 554
_refine_ls_number_reflns 6328
_refine_ls_number_restraints 1
_refine_ls_restrained_S_all 1.021
_refine_ls_R_factor_all 0.1373
_refine_ls_R_factor_gt 0.0988
_refine_ls_shift/su_max 0.007
_refine_ls_shift/su_mean 0.001
_refine_ls_structure_factor_coef Fsqd
_refine_ls_weighting_details 'calc w=1/[\s^2^(Fo^2^)+(0.1880P)^2^+0.0000P] where P=(Fo^2^+2Fc^2^)/3'
_refine_ls_weighting_scheme calc
_refine_ls_wR_factor_gt 0.2751
_refine_ls_wR_factor_ref 0.2963
_reflns_number_gt 3523
_reflns_number_total 6328
_reflns_threshold_expression >2\s(I)
_cod_data_source_file ic3010079_si_003_8.cif
_cod_data_source_block V3(Zol)3
_cod_depositor_comments
;
The following automatic conversions were performed:

'_exptl_absorpt_correction_type' value 'multi-scans' was replaced
with the value 'multi-scan' as specified in the replacement file
'src/cod-tools/trunk/data/replacement-values/replacement_values.lst'.

Automatic conversion script
Id: cif_fix_values 5376 2017-05-30 11:51:03Z andrius 
;
_cod_database_code 4329773

loop_
_symmetry_equiv_pos_as_xyz
'x, y, z'
'-x, y+1/2, -z+1/2'
'-x, -y, -z'
'x, -y-1/2, z-1/2'

loop_
_atom_site_label
_atom_site_type_symbol
_atom_site_fract_x
_atom_site_fract_y
_atom_site_fract_z
_atom_site_U_iso_or_equiv
_atom_site_adp_type
_atom_site_occupancy
_atom_site_symmetry_multiplicity
_atom_site_calc_flag
_atom_site_refinement_flags
V1 V 0.15995(10) 0.96791(12) 0.08691(6) 0.0443(4) Uani 1 1 d .
V2 V 0.20862(11) 0.75713(12) 0.20370(7) 0.0502(5) Uani 1 1 d .
V3 V 0.31342(13) 0.75898(14) 0.04768(8) 0.0654(6) Uani 1 1 d .
P1 P 0.02210(15) 0.88497(17) 0.15395(9) 0.0379(6) Uani 1 1 d .
P2 P 0.18344(15) 1.01009(18) 0.21109(10) 0.0419(7) Uani 1 1 d .
P3 P 0.15018(16) 0.88853(19) -0.03155(10) 0.0440(7) Uani 1 1 d .
P4 P 0.31451(15) 1.01043(19) 0.02541(9) 0.0410(7) Uani 1 1 d .
P5 P 0.2406(2) 0.5811(2) 0.11837(12) 0.0629(9) Uani 1 1 d .
P6 P 0.40290(18) 0.7048(2) 0.17394(12) 0.0604(8) Uani 1 1 d .
Na1 Na -0.0466(3) 0.8740(4) 0.02303(18) 0.0818(14) Uani 1 1 d .
Na2 Na 0.1247(17) 0.6188(19) -0.0214(10) 0.120(8) Uiso 0.25 1 d P
O1 O 0.0789(4) 0.7892(4) 0.1754(2) 0.0442(17) Uani 1 1 d .
O2 O 0.0108(4) 1.0808(4) 0.1909(2) 0.0440(16) Uani 1 1 d .
O3 O 0.2022(4) 0.7915(4) -0.0093(2) 0.0499(18) Uani 1 1 d .
O4 O -0.0768(3) 0.8667(4) 0.1464(2) 0.0442(16) Uani 1 1 d .
O5 O 0.0425(4) 0.9284(4) 0.1020(2) 0.0417(16) Uani 1 1 d .
O6 O 0.2294(4) 0.9059(4) 0.2266(3) 0.0522(18) Uani 1 1 d .
O7 O -0.1877(4) 0.9149(4) 0.0545(2) 0.0451(17) Uani 1 1 d .
O8 O 0.1958(4) 1.0445(5) 0.1565(3) 0.0494(18) Uani 1 1 d .
O9 O 0.2567(4) 1.0464(4) 0.0636(2) 0.0454(17) Uani 1 1 d .
O10 O 0.3966(4) 0.7562(5) 0.1188(3) 0.061(2) Uani 1 1 d .
O11 O 0.3563(4) 0.9027(4) 0.0425(2) 0.0442(17) Uani 1 1 d .
O12 O 0.1014(3) 0.9366(5) 0.0101(2) 0.0441(16) Uani 1 1 d .
O13 O 0.2447(5) 0.6406(5) 0.0678(3) 0.064(2) Uani 1 1 d .
O14 O 0.2159(4) 1.0929(4) 0.2526(2) 0.0508(18) Uani 1 1 d .
O15 O 0.3383(4) 0.7559(5) 0.2044(3) 0.059(2) Uani 1 1 d .
O16 O 0.2083(4) 0.7014(5) 0.2595(3) 0.065(2) Uani 1 1 d .
O17 O 0.4999(5) 0.6990(7) 0.2066(3) 0.086(3) Uani 1 1 d .
O18 O 0.2085(6) 0.4735(5) 0.1051(3) 0.093(3) Uani 1 1 d .
O19 O 0.2141(4) 0.8585(4) 0.1040(2) 0.0502(18) Uani 1 1 d .
O20 O 0.1881(4) 0.6400(5) 0.1515(3) 0.061(2) Uani 1 1 d .
O21 O 0.0868(4) 0.8690(5) -0.0855(2) 0.0502(18) Uani 1 1 d .
O22 O 0.3836(4) 1.0890(5) 0.0194(2) 0.0509(18) Uani 1 1 d .
O23 O 0.3733(5) 0.6981(6) 0.0121(3) 0.074(2) Uani 1 1 d .
O24 O -0.0868(4) 0.8761(5) -0.0654(3) 0.078(2) Uani 1 1 d .
O25 O 0.4206(7) 0.5121(7) 0.1322(4) 0.122(3) Uani 1 1 d .
C1 C 0.0609(6) 0.9848(6) 0.2053(3) 0.040(2) Uani 1 1 d .
C2 C 0.0553(6) 0.9562(7) 0.2617(4) 0.050(3) Uani 1 1 d .
H2A H 0.1042 0.9082 0.2769 0.061 Uiso 1 1 calc R
H2B H 0.0647 1.0191 0.2837 0.061 Uiso 1 1 calc R
C3 C -0.0438(8) 0.8023(11) 0.2664(5) 0.089(3) Uani 1 1 d .
H3 H 0.0001 0.7509 0.2683 0.107 Uiso 1 1 calc R
C4 C -0.1702(10) 0.8843(14) 0.2634(6) 0.126(4) Uani 1 1 d .
H4 H -0.2309 0.8946 0.2629 0.151 Uiso 1 1 calc R
C5 C -0.1122(9) 0.9593(11) 0.2630(7) 0.128(4) Uani 1 1 d .
H5 H -0.1230 1.0310 0.2616 0.154 Uiso 1 1 calc R
C6 C 0.2334(5) 0.9893(7) -0.0399(3) 0.040(2) Uani 1 1 d .
C7 C 0.2771(6) 0.9497(7) -0.0837(4) 0.050(3) Uani 1 1 d .
H7 H 0.2656 0.8841 -0.0997 0.060 Uiso 1 1 calc R
C8 C 0.4292(6) 1.0309(10) -0.0817(4) 0.066(3) Uani 1 1 d .
H8 H 0.4658 0.9854 -0.0574 0.080 Uiso 1 1 calc R
C9 C 0.4579(6) 1.1088(9) -0.1048(5) 0.072(4) Uani 1 1 d .
H9 H 0.5184 1.1270 -0.1002 0.086 Uiso 1 1 calc R
C10 C 0.3150(7) 1.1078(10) -0.1312(5) 0.088(4) Uani 1 1 d .
H10 H 0.2558 1.1262 -0.1483 0.105 Uiso 1 1 calc R
C11 C 0.3582(7) 0.5708(8) 0.1594(4) 0.066(3) Uani 1 1 d .
C12 C 0.3528(6) 0.5123(7) 0.2086(4) 0.053(3) Uani 1 1 d D
H12A H 0.3332 0.4412 0.1987 0.063 Uiso 1 1 calc R
H12B H 0.3079 0.5449 0.2244 0.063 Uiso 1 1 calc R
C13 C 0.4678(8) 0.5765(11) 0.2983(5) 0.089(3) Uani 1 1 d D
H13 H 0.4277 0.6251 0.3066 0.107 Uiso 1 1 calc R
C14 C 0.5612(9) 0.5578(12) 0.3306(6) 0.126(4) Uani 1 1 d D
H14 H 0.5931 0.5926 0.3613 0.151 Uiso 1 1 calc R
C15 C 0.5139(9) 0.4361(11) 0.2458(8) 0.128(4) Uani 1 1 d D
H15 H 0.5167 0.3853 0.2203 0.154 Uiso 1 1 calc R
N1 N -0.0302(6) 0.9084(8) 0.2650(4) 0.078(2) Uani 1 1 d .
N2 N -0.1285(8) 0.7862(10) 0.2648(5) 0.114(3) Uani 1 1 d .
H2 H -0.1543 0.7263 0.2645 0.137 Uiso 1 1 calc R
N3 N 0.3386(6) 1.0252(8) -0.0978(4) 0.089(2) Uani 1 1 d .
N4 N 0.3888(8) 1.1592(9) -0.1360(5) 0.114(3) Uani 1 1 d .
H4A H 0.3910 1.2137 -0.1554 0.137 Uiso 1 1 calc R
N5 N 0.4486(6) 0.5091(7) 0.2529(4) 0.078(2) Uani 1 1 d D
N6 N 0.5873(6) 0.4809(8) 0.3051(4) 0.089(2) Uani 1 1 d D
H6 H 0.6396 0.4526 0.3171 0.107 Uiso 1 1 calc R
O1W O 0.0371(3) 0.7043(3) 0.03697(19) 0.0262(13) Uani 1 1 d .
O2W O 0.2208(4) 1.2571(4) 0.1040(2) 0.0474(18) Uani 1 1 d .
O3W O 0.3418(6) 1.2365(7) 0.2249(4) 0.109(3) Uani 1 1 d .
O4W O 0.3634(7) 0.4615(6) 0.0246(4) 0.109(3) Uani 1 1 d .
O5W O 0.2063(10) 0.5629(9) -0.0583(5) 0.148(6) Uani 0.75 1 d P
O6W O -0.0009(9) 0.5818(13) 0.1244(5) 0.209(7) Uani 1 1 d .
O7W O -0.1535(13) 1.2881(13) 0.1404(6) 0.205(8) Uani 0.75 1 d P
O8W O -0.1548(11) 0.6667(10) 0.1405(6) 0.145(6) Uani 0.75 1 d P
O9W O 0.3739(9) 1.0456(18) 0.3365(7) 0.197(9) Uani 0.75 1 d P

loop_
_atom_site_aniso_label
_atom_site_aniso_U_11
_atom_site_aniso_U_22
_atom_site_aniso_U_33
_atom_site_aniso_U_23
_atom_site_aniso_U_13
_atom_site_aniso_U_12
V1 0.0340(8) 0.0497(9) 0.0484(9) 0.0049(8) 0.0088(7) -0.0064(7)
V2 0.0440(9) 0.0340(8) 0.0684(11) 0.0037(8) 0.0060(9) -0.0018(7)
V3 0.0603(11) 0.0597(11) 0.0675(12) 0.0205(10) -0.0011(10) -0.0029(9)
P1 0.0329(12) 0.0370(12) 0.0438(14) 0.0008(11) 0.0096(11) -0.0048(10)
P2 0.0338(12) 0.0360(13) 0.0537(15) -0.0028(11) 0.0068(12) -0.0070(10)
P3 0.0375(13) 0.0479(14) 0.0419(14) 0.0071(12) 0.0005(12) -0.0107(11)
P4 0.0278(12) 0.0512(14) 0.0417(14) 0.0091(12) 0.0041(11) -0.0067(11)
P5 0.086(2) 0.0300(13) 0.0711(19) 0.0093(13) 0.0167(17) 0.0031(14)
P6 0.0481(15) 0.0640(17) 0.0668(18) 0.0309(15) 0.0098(14) 0.0171(14)
Na1 0.074(3) 0.090(3) 0.074(3) -0.006(2) 0.005(2) -0.007(3)
O1 0.036(3) 0.036(3) 0.061(4) 0.007(3) 0.013(3) -0.009(3)
O2 0.047(3) 0.036(3) 0.049(4) 0.003(3) 0.011(3) 0.006(3)
O3 0.046(4) 0.040(3) 0.060(4) 0.001(3) 0.006(3) -0.006(3)
O4 0.030(3) 0.054(4) 0.048(4) 0.006(3) 0.008(3) -0.011(3)
O5 0.036(3) 0.041(3) 0.047(3) 0.005(3) 0.007(3) -0.001(3)
O6 0.039(3) 0.042(3) 0.065(4) -0.005(3) -0.009(3) -0.002(3)
O7 0.037(3) 0.045(3) 0.048(4) -0.001(3) 0.001(3) -0.001(3)
O8 0.037(3) 0.049(4) 0.068(4) -0.008(3) 0.024(3) -0.013(3)
O9 0.041(3) 0.052(4) 0.040(3) 0.005(3) 0.004(3) -0.014(3)
O10 0.037(3) 0.073(4) 0.068(4) 0.026(4) 0.006(3) 0.003(3)
O11 0.032(3) 0.048(4) 0.051(4) 0.010(3) 0.006(3) 0.002(3)
O12 0.026(3) 0.068(4) 0.039(3) 0.005(3) 0.010(3) -0.010(3)
O13 0.078(5) 0.045(4) 0.067(4) 0.011(3) 0.011(4) -0.005(4)
O14 0.048(4) 0.041(3) 0.058(4) -0.007(3) 0.002(3) 0.001(3)
O15 0.047(4) 0.054(4) 0.075(5) 0.009(4) 0.014(4) 0.005(3)
O16 0.067(4) 0.061(4) 0.064(4) 0.018(4) 0.009(4) -0.003(4)
O17 0.050(4) 0.122(6) 0.077(5) 0.037(5) -0.005(4) 0.030(4)
O18 0.153(7) 0.036(4) 0.094(6) 0.001(4) 0.041(5) -0.019(5)
O19 0.045(3) 0.043(3) 0.057(4) 0.010(3) 0.000(3) 0.001(3)
O20 0.062(4) 0.033(3) 0.083(5) -0.001(3) 0.012(4) 0.003(3)
O21 0.047(4) 0.051(4) 0.048(4) -0.006(3) 0.002(3) -0.008(3)
O22 0.041(3) 0.065(4) 0.047(4) 0.013(3) 0.011(3) -0.009(3)
O23 0.075(5) 0.074(5) 0.079(5) 0.003(4) 0.029(4) 0.015(4)
O24 0.054(4) 0.046(4) 0.127(6) 0.031(4) 0.010(4) -0.005(3)
O25 0.163(8) 0.098(6) 0.141(7) 0.018(6) 0.108(6) 0.025(6)
C1 0.044(5) 0.031(5) 0.043(5) 0.002(4) 0.005(4) -0.002(4)
C2 0.031(5) 0.052(6) 0.066(6) 0.014(5) 0.007(5) -0.011(4)
C3 0.076(6) 0.107(7) 0.080(6) 0.034(5) 0.013(5) -0.011(5)
C4 0.071(6) 0.170(11) 0.140(9) 0.031(8) 0.032(6) -0.001(7)
C5 0.069(6) 0.091(7) 0.223(13) 0.052(8) 0.033(7) 0.037(6)
C6 0.030(4) 0.048(5) 0.037(5) 0.003(4) 0.001(4) -0.003(4)
C7 0.056(6) 0.051(6) 0.054(6) 0.004(5) 0.034(5) -0.006(5)
C8 0.035(5) 0.115(9) 0.051(6) -0.024(6) 0.013(5) 0.017(6)
C9 0.029(5) 0.093(9) 0.105(9) -0.019(7) 0.040(6) -0.022(6)
C10 0.054(6) 0.119(10) 0.101(9) 0.053(8) 0.037(6) -0.001(7)
C11 0.067(7) 0.064(6) 0.069(7) 0.017(6) 0.024(6) 0.025(6)
C12 0.062(6) 0.029(5) 0.067(6) 0.028(5) 0.015(5) 0.009(4)
C13 0.076(6) 0.107(7) 0.080(6) 0.034(5) 0.013(5) -0.011(5)
C14 0.071(6) 0.170(11) 0.140(9) 0.031(8) 0.032(6) -0.001(7)
C15 0.069(6) 0.091(7) 0.223(13) 0.052(8) 0.033(7) 0.037(6)
N1 0.066(4) 0.079(5) 0.084(5) 0.018(4) 0.012(4) 0.000(4)
N2 0.104(6) 0.113(6) 0.142(7) 0.032(6) 0.062(5) -0.025(5)
N3 0.044(4) 0.112(6) 0.118(6) 0.047(5) 0.033(4) 0.009(4)
N4 0.104(6) 0.113(6) 0.142(7) 0.032(6) 0.062(5) -0.025(5)
N5 0.066(4) 0.079(5) 0.084(5) 0.018(4) 0.012(4) 0.000(4)
N6 0.044(4) 0.112(6) 0.118(6) 0.047(5) 0.033(4) 0.009(4)
O1W 0.033(3) 0.012(2) 0.031(3) 0.000(2) 0.002(2) -0.013(2)
O2W 0.063(4) 0.013(3) 0.057(4) 0.010(3) -0.003(3) -0.010(3)
O3W 0.069(5) 0.120(7) 0.126(7) -0.046(6) 0.003(5) 0.014(5)
O4W 0.125(7) 0.070(5) 0.129(7) -0.036(5) 0.022(6) 0.007(5)
O5W 0.183(13) 0.084(8) 0.119(10) -0.051(7) -0.074(9) 0.020(9)
O6W 0.142(9) 0.334(18) 0.133(10) 0.012(11) -0.002(8) -0.108(12)
O7W 0.255(19) 0.199(14) 0.108(10) -0.106(10) -0.056(11) 0.104(14)
O8W 0.194(14) 0.083(8) 0.149(12) 0.017(9) 0.022(11) -0.041(10)
O9W 0.068(8) 0.34(2) 0.171(14) 0.079(16) 0.013(9) -0.040(12)

loop_
_atom_type_symbol
_atom_type_description
_atom_type_scat_dispersion_real
_atom_type_scat_dispersion_imag
_atom_type_scat_source
O O 0.0106 0.0060 'International Tables Vol C Tables 4.2.6.8 and 6.1.1.4'
V V 0.3005 0.5294 'International Tables Vol C Tables 4.2.6.8 and 6.1.1.4'
P P 0.1023 0.0942 'International Tables Vol C Tables 4.2.6.8 and 6.1.1.4'
Na Na 0.0362 0.0249 'International Tables Vol C Tables 4.2.6.8 and 6.1.1.4'
C C 0.0033 0.0016 'International Tables Vol C Tables 4.2.6.8 and 6.1.1.4'
N N 0.0061 0.0033 'International Tables Vol C Tables 4.2.6.8 and 6.1.1.4'
H H 0.0000 0.0000 'International Tables Vol C Tables 4.2.6.8 and 6.1.1.4'

loop_
_geom_angle_atom_site_label_1
_geom_angle_atom_site_label_2
_geom_angle_atom_site_label_3
_geom_angle
_geom_angle_site_symmetry_1
_geom_angle_site_symmetry_3
O19 V1 O8 100.0(3) . .
O19 V1 O5 98.7(3) . .
O8 V1 O5 90.8(2) . .
O19 V1 O12 99.6(3) . .
O8 V1 O12 160.4(3) . .
O5 V1 O12 86.3(2) . .
O19 V1 O9 98.6(3) . .
O8 V1 O9 87.7(2) . .
O5 V1 O9 162.7(2) . .
O12 V1 O9 89.4(2) . .
O19 V1 O24 178.1(3) . 3_575
O8 V1 O24 78.2(3) . 3_575
O5 V1 O24 81.9(2) . 3_575
O12 V1 O24 82.2(3) . 3_575
O9 V1 O24 80.9(2) . 3_575
O19 V1 Na1 100.1(2) . .
O8 V1 Na1 128.65(19) . .
O5 V1 Na1 39.61(18) . .
O12 V1 Na1 46.76(18) . .
O9 V1 Na1 134.56(18) . .
O24 V1 Na1 81.54(19) 3_575 .
O19 V1 Na1 144.8(2) . 3_575
O8 V1 Na1 113.8(2) . 3_575
O5 V1 Na1 90.72(18) . 3_575
O12 V1 Na1 47.05(19) . 3_575
O9 V1 Na1 74.19(18) . 3_575
O24 V1 Na1 36.8(2) 3_575 3_575
Na1 V1 Na1 66.79(13) . 3_575
O16 V2 O1 101.4(3) . .
O16 V2 O15 102.3(3) . .
O1 V2 O15 156.3(3) . .
O16 V2 O20 103.4(3) . .
O1 V2 O20 86.1(3) . .
O15 V2 O20 89.5(3) . .
O16 V2 O6 101.4(3) . .
O1 V2 O6 89.0(2) . .
O15 V2 O6 85.4(3) . .
O20 V2 O6 155.2(3) . .
O23 V3 O10 100.8(3) . .
O23 V3 O11 99.6(3) . .
O10 V3 O11 85.9(3) . .
O23 V3 O13 100.7(3) . .
O10 V3 O13 90.4(3) . .
O11 V3 O13 159.7(3) . .
O23 V3 O3 100.5(3) . .
O10 V3 O3 158.6(3) . .
O11 V3 O3 89.6(2) . .
O13 V3 O3 86.6(3) . .
O23 V3 Na2 88.7(5) . .
O10 V3 Na2 137.1(4) . .
O11 V3 Na2 134.0(4) . .
O13 V3 Na2 46.8(4) . .
O3 V3 Na2 44.4(4) . .
O4 P1 O1 112.9(3) . .
O4 P1 O5 110.9(3) . .
O1 P1 O5 112.5(3) . .
O4 P1 C1 110.0(4) . .
O1 P1 C1 104.4(4) . .
O5 P1 C1 105.8(4) . .
O4 P1 Na1 78.5(2) . .
O1 P1 Na1 110.3(3) . .
O5 P1 Na1 37.8(2) . .
C1 P1 Na1 137.4(3) . .
O14 P2 O6 112.7(3) . .
O14 P2 O8 110.7(4) . .
O6 P2 O8 110.0(4) . .
O14 P2 C1 109.2(4) . .
O6 P2 C1 105.0(4) . .
O8 P2 C1 109.0(4) . .
O21 P3 O3 111.8(4) . .
O21 P3 O12 112.7(3) . .
O3 P3 O12 111.1(4) . .
O21 P3 C6 108.2(4) . .
O3 P3 C6 107.7(4) . .
O12 P3 C6 105.0(4) . .
O21 P3 Na1 90.2(3) . 3_575
O3 P3 Na1 155.0(3) . 3_575
O12 P3 Na1 46.5(2) . 3_575
C6 P3 Na1 74.5(3) . 3_575
O22 P4 O11 112.3(3) . .
O22 P4 O9 113.2(4) . .
O11 P4 O9 110.4(3) . .
O22 P4 C6 109.8(4) . .
O11 P4 C6 105.5(4) . .
O9 P4 C6 105.1(4) . .
O18 P5 O20 113.9(5) . .
O18 P5 O13 110.7(4) . .
O20 P5 O13 111.8(4) . .
O18 P5 C11 106.6(5) . .
O20 P5 C11 107.0(5) . .
O13 P5 C11 106.4(5) . .
O17 P6 O10 111.1(4) . .
O17 P6 O15 113.7(4) . .
O10 P6 O15 112.3(4) . .
O17 P6 C11 109.1(5) . .
O10 P6 C11 105.9(4) . .
O15 P6 C11 104.2(4) . .
O24 Na1 O5 151.2(3) . .
O24 Na1 O12 83.7(3) . .
O5 Na1 O12 69.8(2) . .
O24 Na1 O1W 99.3(3) . .
O5 Na1 O1W 88.1(2) . .
O12 Na1 O1W 81.4(2) . .
O24 Na1 O7 106.4(3) . .
O5 Na1 O7 91.3(2) . .
O12 Na1 O7 147.7(3) . .
O1W Na1 O7 125.3(3) . .
O24 Na1 O12 70.8(2) . 3_575
O5 Na1 O12 94.5(2) . 3_575
O12 Na1 O12 83.6(2) . 3_575
O1W Na1 O12 162.9(3) . 3_575
O7 Na1 O12 71.6(2) . 3_575
O24 Na1 P1 176.0(3) . .
O5 Na1 P1 24.87(16) . .
O12 Na1 P1 92.94(18) . .
O1W Na1 P1 82.35(17) . .
O7 Na1 P1 75.34(17) . .
O12 Na1 P1 106.71(19) 3_575 .
O24 Na1 V1 118.9(3) . .
O5 Na1 V1 34.29(16) . .
O12 Na1 V1 35.60(14) . .
O1W Na1 V1 81.81(16) . .
O7 Na1 V1 122.3(2) . .
O12 Na1 V1 90.76(17) 3_575 .
P1 Na1 V1 57.57(8) . .
O24 Na1 P3 92.2(2) . 3_575
O5 Na1 P3 81.7(2) . 3_575
O12 Na1 P3 99.8(2) . 3_575
O1W Na1 P3 168.5(2) . 3_575
O7 Na1 P3 50.23(16) . 3_575
O12 Na1 P3 25.57(14) 3_575 3_575
P1 Na1 P3 86.17(12) . 3_575
V1 Na1 P3 92.47(12) . 3_575
O24 Na1 V1 38.49(19) . 3_575
O5 Na1 V1 127.2(2) . 3_575
O12 Na1 V1 89.52(18) . 3_575
O1W Na1 V1 137.7(2) . 3_575
O7 Na1 V1 81.28(17) . 3_575
O12 Na1 V1 33.61(13) 3_575 3_575
P1 Na1 V1 139.60(16) . 3_575
V1 Na1 V1 113.21(13) . 3_575
P3 Na1 V1 53.75(8) 3_575 3_575
O24 Na1 Na1 72.7(2) . 3_575
O5 Na1 Na1 80.1(2) . 3_575
O12 Na1 Na1 43.20(17) . 3_575
O1W Na1 Na1 124.1(2) . 3_575
O7 Na1 Na1 109.5(2) . 3_575
O12 Na1 Na1 40.38(15) 3_575 3_575
P1 Na1 Na1 103.39(17) . 3_575
V1 Na1 Na1 58.60(11) . 3_575
P3 Na1 Na1 59.28(13) 3_575 3_575
V1 Na1 Na1 54.61(11) 3_575 3_575
O5W Na2 O1W 171.3(13) . .
O5W Na2 O3 92.7(11) . .
O1W Na2 O3 81.0(8) . .
O5W Na2 O13 94.2(10) . .
O1W Na2 O13 77.7(7) . .
O3 Na2 O13 65.2(6) . .
O5W Na2 V3 83.4(9) . .
O1W Na2 V3 88.1(7) . .
O3 Na2 V3 34.1(3) . .
O13 Na2 V3 34.2(3) . .
P1 O1 V2 136.8(3) . .
P3 O3 V3 136.4(4) . .
P3 O3 Na2 119.6(6) . .
V3 O3 Na2 101.5(6) . .
P1 O5 V1 129.9(3) . .
P1 O5 Na1 117.3(3) . .
V1 O5 Na1 106.1(3) . .
P2 O6 V2 137.2(4) . .
C6 O7 Na1 119.8(5) 3_575 .
P2 O8 V1 127.7(4) . .
P4 O9 V1 128.4(4) . .
P6 O10 V3 138.2(4) . .
P4 O11 V3 137.4(3) . .
P3 O12 V1 125.4(3) . .
P3 O12 Na1 124.2(3) . .
V1 O12 Na1 97.6(2) . .
P3 O12 Na1 107.9(3) . 3_575
V1 O12 Na1 99.3(3) . 3_575
Na1 O12 Na1 96.4(2) . 3_575
P5 O13 V3 137.9(4) . .
P5 O13 Na2 122.4(7) . .
V3 O13 Na2 99.1(6) . .
P6 O15 V2 139.6(4) . .
P5 O20 V2 137.9(4) . .
Na1 O24 V1 104.8(3) . 3_575
O2 C1 C2 107.3(7) . .
O2 C1 P1 110.7(5) . .
C2 C1 P1 115.8(6) . .
O2 C1 P2 109.2(5) . .
C2 C1 P2 104.8(6) . .
P1 C1 P2 108.6(5) . .
N1 C2 C1 114.6(8) . .
N1 C2 H2A 108.6 . .
C1 C2 H2A 108.6 . .
N1 C2 H2B 108.6 . .
C1 C2 H2B 108.6 . .
H2A C2 H2B 107.6 . .
N2 C3 N1 108.2(12) . .
N2 C3 H3 125.9 . .
N1 C3 H3 125.9 . .
C5 C4 N2 110.6(13) . .
C5 C4 H4 124.7 . .
N2 C4 H4 124.7 . .
C4 C5 N1 105.0(13) . .
C4 C5 H5 127.5 . .
N1 C5 H5 127.5 . .
O7 C6 C7 111.7(7) 3_575 .
O7 C6 P4 106.8(5) 3_575 .
C7 C6 P4 113.5(6) . .
O7 C6 P3 109.0(5) 3_575 .
C7 C6 P3 106.8(6) . .
P4 C6 P3 108.8(4) . .
N3 C7 C6 112.8(8) . .
N3 C7 H7 123.6 . .
C6 C7 H7 123.6 . .
C9 C8 N3 109.9(10) . .
C9 C8 H8 125.0 . .
N3 C8 H8 125.0 . .
C8 C9 N4 110.2(9) . .
C8 C9 H9 124.9 . .
N4 C9 H9 124.9 . .
N3 C10 N4 110.1(10) . .
N3 C10 H10 124.9 . .
N4 C10 H10 124.9 . .
C12 C11 O25 108.3(8) . .
C12 C11 P5 105.6(7) . .
O25 C11 P5 114.0(7) . .
C12 C11 P6 113.0(7) . .
O25 C11 P6 108.1(7) . .
P5 C11 P6 107.9(5) . .
C11 C12 N5 112.3(8) . .
C11 C12 H12A 109.1 . .
N5 C12 H12A 109.1 . .
C11 C12 H12B 109.1 . .
N5 C12 H12B 109.1 . .
H12A C12 H12B 107.9 . .
N5 C13 C14 109.6(12) . .
N5 C13 H13 125.2 . .
C14 C13 H13 125.2 . .
N6 C14 C13 102.4(12) . .
N6 C14 H14 128.8 . .
C13 C14 H14 128.8 . .
N5 C15 N6 89.6(11) . .
N5 C15 H15 135.2 . .
N6 C15 H15 135.2 . .
C3 N1 C5 108.7(11) . .
C3 N1 C2 124.0(10) . .
C5 N1 C2 127.2(10) . .
C3 N2 C4 107.5(12) . .
C3 N2 H2 126.3 . .
C4 N2 H2 126.3 . .
C8 N3 C10 104.2(10) . .
C8 N3 C7 129.7(10) . .
C10 N3 C7 126.1(9) . .
C9 N4 C10 105.5(10) . .
C9 N4 H4A 127.2 . .
C10 N4 H4A 127.2 . .
C15 N5 C13 119.8(11) . .
C15 N5 C12 118.2(10) . .
C13 N5 C12 122.0(9) . .
C14 N6 C15 118.4(10) . .
C14 N6 H6 120.8 . .
C15 N6 H6 120.8 . .
Na2 O1W Na1 128.8(6) . .

loop_
_geom_bond_atom_site_label_1
_geom_bond_atom_site_label_2
_geom_bond_distance
_geom_bond_site_symmetry_2
V1 O19 1.628(6) .
V1 O8 1.987(6) .
V1 O5 1.986(6) .
V1 O12 1.990(6) .
V1 O9 1.993(6) .
V1 O24 2.283(7) 3_575
V1 Na1 3.388(5) .
V1 Na1 3.547(5) 3_575
V2 O16 1.597(7) .
V2 O1 1.973(6) .
V2 O15 1.972(7) .
V2 O20 1.979(7) .
V2 O6 1.991(6) .
V3 O23 1.636(8) .
V3 O10 1.945(6) .
V3 O11 1.964(6) .
V3 O13 1.978(7) .
V3 O3 1.988(6) .
V3 Na2 3.48(2) .
P1 O4 1.489(6) .
P1 O1 1.521(6) .
P1 O5 1.542(6) .
P1 C1 1.822(8) .
P1 Na1 3.258(5) .
P2 O14 1.494(6) .
P2 O6 1.511(6) .
P2 O8 1.520(7) .
P2 C1 1.865(9) .
P3 O21 1.497(6) .
P3 O3 1.506(6) .
P3 O12 1.566(6) .
P3 C6 1.855(9) .
P3 Na1 3.451(5) 3_575
P4 O22 1.490(6) .
P4 O11 1.534(6) .
P4 O9 1.538(7) .
P4 C6 1.838(8) .
P5 O18 1.471(7) .
P5 O20 1.503(7) .
P5 O13 1.515(7) .
P5 C11 1.846(11) .
P6 O17 1.509(7) .
P6 O10 1.538(7) .
P6 O15 1.541(7) .
P6 C11 1.846(11) .
Na1 O24 2.195(9) .
Na1 O5 2.248(7) .
Na1 O12 2.490(7) .
Na1 O1W 2.496(7) .
Na1 O7 2.529(8) .
Na1 O12 2.631(8) 3_575
Na1 P3 3.451(5) 3_575
Na1 V1 3.547(5) 3_575
Na1 Na1 3.820(9) 3_575
Na2 O5W 1.88(3) .
Na2 O1W 2.49(3) .
Na2 O3 2.49(2) .
Na2 O13 2.57(2) .
O2 C1 1.443(10) .
O7 C6 1.412(10) 3_575
O12 Na1 2.631(8) 3_575
O24 V1 2.283(7) 3_575
O25 C11 1.509(14) .
C1 C2 1.511(13) .
C2 N1 1.460(12) .
C2 H2A 0.9700 .
C2 H2B 0.9700 .
C3 N2 1.296(15) .
C3 N1 1.372(15) .
C3 H3 0.9300 .
C4 C5 1.306(19) .
C4 N2 1.403(18) .
C4 H4 0.9300 .
C5 N1 1.398(16) .
C5 H5 0.9300 .
C6 O7 1.412(10) 3_575
C6 C7 1.525(13) .
C7 N3 1.451(13) .
C7 H7 0.9300 .
C8 C9 1.288(15) .
C8 N3 1.341(12) .
C8 H8 0.9300 .
C9 N4 1.321(15) .
C9 H9 0.9300 .
C10 N3 1.350(14) .
C10 N4 1.335(14) .
C10 H10 0.9300 .
C11 C12 1.485(13) .
C12 N5 1.612(12) .
C12 H12A 0.9700 .
C12 H12B 0.9700 .
C13 N5 1.419(15) .
C13 C14 1.478(17) .
C13 H13 0.9300 .
C14 N6 1.294(14) .
C14 H14 0.9300 .
C15 N5 1.407(16) .
C15 N6 1.745(19) .
C15 H15 0.9300 .
N2 H2 0.8600 .
N4 H4A 0.8600 .
N6 H6 0.8600 .
